data_1534984
loop_
_publ_author_name
'Manos, M.J.'
'Woollins, J.D.'
'Slawin, A.M.Z.'
'Kabanos, T.A.'

_publ_section_title
;
 Polyoxomolybdenum(V) sulfite complexes: synthesis, structural and
 physical studies
;
_journal_name_full 'Angew. Chem. Int. ed.'
_journal_page_first 2801
_journal_page_last 2805
_journal_volume 41
_journal_year 2002
_chemical_formula_sum 'H70 Mo12 N15 Na O59 S8'
_chemical_name_systematic '(N H4)15 Na ((Mo2 O4)3 (O)3 (S O3)4)2 (H2 O)5'
_space_group_IT_number 12
_symmetry_space_group_name_Hall '-C 2y'
_symmetry_space_group_name_H-M 'C 1 2/m 1'
_cell_angle_alpha 90
_cell_angle_beta 117.6
_cell_angle_gamma 90
_cell_formula_units_Z 2
_cell_length_a 18.2657
_cell_length_b 14.5326
_cell_length_c 14.6891
_cell_volume 3455.480
_citation_journal_id_ASTM ACIEF5
_cod_data_source_file Manos_ACIEF5_2002_515.cif
_cod_data_source_block H70Mo12N15Na1O59S8
_cod_original_cell_volume 3455.48
_cod_original_formula_sum 'H70 Mo12 N15 Na1 O59 S8'
_cod_database_code 1534984

loop_
_symmetry_equiv_pos_as_xyz
x,y,z
-x,y,-z
-x,-y,-z
x,-y,z
x+1/2,y+1/2,z
-x+1/2,y+1/2,-z
-x+1/2,-y+1/2,-z
x+1/2,-y+1/2,z

loop_
_atom_site_label
_atom_site_type_symbol
_atom_site_fract_x
_atom_site_fract_y
_atom_site_fract_z
_atom_site_occupancy
_atom_site_U_iso_or_equiv
O18 O-2 -0.0715 0.5 0.6123 1 0.0
Mo2 Mo+5 -0.08216 0.1234 0.66773 1 0.0
O2 O-2 -0.1593 0.1967 0.601 1 0.0
Mo3 Mo+5 0.21945 0.08916 0.68743 1 0.0
O11 O-2 0.266 0.1843 0.805 1 0.0
N2 N-3 -0.3302 0.1362 0.5362 1 0.0
N4 N-3 0.0228 0.3389 0.9182 0.75 0.0
O3 O-2 0.2792 0.1134 0.6323 1 0.0
O10 O-2 0.1477 0.2698 0.7968 1 0.0
S3 S+4 -0.1655 0 0.7862 1 0.0
O9 O-2 0.011 0 0.7533 1 0.0
S2 S+4 0.23455 0.28557 0.8017 1 0.0
O12 O-2 -0.1168 0.0843 0.7768 1 0.0
O19 O-2 0.103 0.5 0.724 0.5 0.0
O6 O-2 0.1425 0 0.5926 1 0.0
O1 O-2 0.0011 0.3085 0.6136 1 0.0
O4 O-2 -0.0265 0.1189 0.5825 1 0.0
S1 S+4 0.10522 0 0.8034 1 0.0
O16 O-2 -0.1375 0 0.5942 1 0.0
O13 O-2 0.2843 0.3188 0.9071 1 0.0
O15 O-2 0.1242 0.1874 0.611 1 0.0
Na1 Na+1 0 0 0.5 1 0.0
O7 O-2 0.2792 0 0.7944 1 0.0
O17 O-2 -0.0592 0.5 0.8216 1 0.0
N3 N-3 0.3077 0.0996 1.0006 1 0.0
O8 O-2 0.1261 0.0825 0.755 1 0.0
O14 O-2 -0.2473 0 0.6928 1 0.0
Mo1 Mo+5 0.04521 0.21209 0.67795 1 0.0
O5 O-2 0.005 0.1936 0.7775 1 0.0
N1 N-3 0.4362 0.3978 1.0273 1 0.0
